data_7115432
loop_
_publ_author_name
'Rajneesh Misra'
'Thaksen Jadhav'
'Bhausaheb Dhokale'
'Shaikh M. Mobin'

_publ_section_title
;
 Reversible mechanochromism and enhanced AIE in tetraphenylethene
 substituted phenanthroimidazoles
;
_journal_name_full Chem.Commun.
_journal_page_first 9076
_journal_paper_doi 10.1039/C4cc02824D
_journal_volume 50
_journal_year 2014
_chemical_formula_sum 'C53 H36 N2'
_chemical_formula_weight 700.84
_chemical_name_systematic
;
 ?
;
_space_group_IT_number 2
_symmetry_cell_setting triclinic
_symmetry_space_group_name_Hall '-P 1'
_symmetry_space_group_name_H-M 'P -1'
_atom_sites_solution_hydrogens geom
_atom_sites_solution_primary direct
_atom_sites_solution_secondary difmap
_audit_creation_method SHELXL-97
_cell_angle_alpha 75.876(7)
_cell_angle_beta 86.942(7)
_cell_angle_gamma 74.587(8)
_cell_formula_units_Z 2
_cell_length_a 9.4281(9)
_cell_length_b 12.0240(11)
_cell_length_c 21.1941(14)
_cell_measurement_reflns_used 2165
_cell_measurement_temperature 150(2)
_cell_measurement_theta_max 72.1515
_cell_measurement_theta_min 3.9278
_cell_volume 2246.0(4)
_computing_cell_refinement 'CrysAlis RED, Oxford Diffraction Ltd.,'
_computing_data_collection 'CrysAlis CCD, Oxford Diffraction Ltd.,'
_computing_data_reduction 'CrysAlis RED, Oxford Diffraction Ltd.,'
_computing_molecular_graphics Ortep3
_computing_publication_material Shelx97
_computing_structure_refinement 'SHELXL-97 (Sheldrick, 1997)'
_computing_structure_solution 'SHELXS-97 (Sheldrick, 1997)'
_diffrn_ambient_temperature 150(2)
_diffrn_detector_area_resol_mean 15.9948
_diffrn_measured_fraction_theta_full 0.991
_diffrn_measured_fraction_theta_max 0.991
_diffrn_measurement_device_type 'OXFORD DIFFRACTION SUPER NOVA'
_diffrn_measurement_method \w/q-scan
_diffrn_radiation_monochromator graphite
_diffrn_radiation_source 'Micro-Focus (Cu) X-ray Source'
_diffrn_radiation_type CuK\a
_diffrn_radiation_wavelength 1.5418
_diffrn_reflns_av_R_equivalents 0.0359
_diffrn_reflns_av_sigmaI/netI 0.0628
_diffrn_reflns_limit_h_max 11
_diffrn_reflns_limit_h_min -7
_diffrn_reflns_limit_k_max 14
_diffrn_reflns_limit_k_min -14
_diffrn_reflns_limit_l_max 25
_diffrn_reflns_limit_l_min -25
_diffrn_reflns_number 15850
_diffrn_reflns_theta_full 69.99
_diffrn_reflns_theta_max 69.99
_diffrn_reflns_theta_min 3.93
_exptl_absorpt_coefficient_mu 0.457
_exptl_absorpt_correction_T_max 0.9430
_exptl_absorpt_correction_T_min 0.9021
_exptl_absorpt_correction_type multi-scan
_exptl_absorpt_process_details
;
CrysAlis RED, Oxford Diffraction Ltd.,
Version 1.171.31.7 (release 18-10-2006 CrysAlis171 .NET)
(compiled Oct 18 2006,16:28:17)
Empirical absorption correction using spherical harmonics,
 implemented in SCALE3 ABSPACK scaling algorithm.
;
_exptl_crystal_colour colorless
_exptl_crystal_density_diffrn 1.036
_exptl_crystal_density_method 'not measured'
_exptl_crystal_description block
_exptl_crystal_F_000 736
_exptl_crystal_size_max 0.23
_exptl_crystal_size_mid 0.18
_exptl_crystal_size_min 0.13
_platon_squeeze_details
;
;
_refine_diff_density_max 0.248
_refine_diff_density_min -0.240
_refine_diff_density_rms 0.063
_refine_ls_extinction_coef 0.0026(7)
_refine_ls_extinction_expression Fc^*^=kFc[1+0.001xFc^2^\l^3^/sin(2\q)]^-1/4^
_refine_ls_extinction_method SHELXL
_refine_ls_goodness_of_fit_ref 0.942
_refine_ls_hydrogen_treatment riding
_refine_ls_matrix_type full
_refine_ls_number_parameters 497
_refine_ls_number_reflns 8450
_refine_ls_number_restraints 0
_refine_ls_restrained_S_all 0.942
_refine_ls_R_factor_all 0.1769
_refine_ls_R_factor_gt 0.1049
_refine_ls_shift/su_max 0.002
_refine_ls_shift/su_mean 0.000
_refine_ls_structure_factor_coef Fsqd
_refine_ls_weighting_details 'calc w=1/[\s^2^(Fo^2^)+(0.2000P)^2^+0.0000P] where P=(Fo^2^+2Fc^2^)/3'
_refine_ls_weighting_scheme calc
_refine_ls_wR_factor_gt 0.3342
_refine_ls_wR_factor_ref 0.3809
_reflns_number_gt 2818
_reflns_number_total 8450
_reflns_threshold_expression >2sigma(I)
_cod_data_source_file c4cc02824d2.cif
_cod_data_source_block rm104_a
_cod_original_cell_volume 2246.0(3)
_cod_database_code 7115432

loop_
_symmetry_equiv_pos_as_xyz
'x, y, z'
'-x, -y, -z'

loop_
_atom_site_label
_atom_site_type_symbol
_atom_site_fract_x
_atom_site_fract_y
_atom_site_fract_z
_atom_site_U_iso_or_equiv
_atom_site_adp_type
_atom_site_occupancy
_atom_site_symmetry_multiplicity
_atom_site_calc_flag
_atom_site_refinement_flags
N1 N 0.5364(4) 0.7147(4) 0.28936(17) 0.0956(12) Uani 1 1 d .
N2 N 0.6623(4) 0.5348(4) 0.28596(19) 0.1007(13) Uani 1 1 d .
C1 C 0.6173(6) 0.6067(5) 0.3236(2) 0.0997(15) Uani 1 1 d .
C2 C 0.5273(5) 0.7093(5) 0.22467(19) 0.0884(13) Uani 1 1 d .
C3 C 0.6063(6) 0.5960(5) 0.2241(2) 0.0994(15) Uani 1 1 d .
C4 C 0.6303(6) 0.5531(5) 0.1655(2) 0.0966(14) Uani 1 1 d .
C5 C 0.7036(7) 0.4403(6) 0.1648(3) 0.1193(18) Uani 1 1 d .
H5 H 0.7419 0.3877 0.2037 0.143 Uiso 1 1 calc R
C6 C 0.7236(8) 0.4004(7) 0.1075(4) 0.145(2) Uani 1 1 d .
H6 H 0.7758 0.3230 0.1074 0.174 Uiso 1 1 calc R
C7 C 0.6627(9) 0.4804(9) 0.0511(4) 0.139(2) Uani 1 1 d .
H7 H 0.6700 0.4550 0.0127 0.167 Uiso 1 1 calc R
C8 C 0.5942(8) 0.5923(8) 0.0501(3) 0.131(2) Uani 1 1 d .
H8 H 0.5628 0.6441 0.0101 0.157 Uiso 1 1 calc R
C9 C 0.5657(6) 0.6380(6) 0.1074(2) 0.1040(16) Uani 1 1 d .
C10 C 0.4875(5) 0.7601(5) 0.1087(2) 0.0931(14) Uani 1 1 d .
C11 C 0.4283(6) 0.8460(6) 0.0518(2) 0.1107(18) Uani 1 1 d .
H11 H 0.4415 0.8235 0.0124 0.133 Uiso 1 1 calc R
C12 C 0.3556(7) 0.9559(7) 0.0510(3) 0.131(2) Uani 1 1 d .
H12 H 0.3226 1.0094 0.0117 0.158 Uiso 1 1 calc R
C13 C 0.3273(6) 0.9933(5) 0.1098(3) 0.1170(18) Uani 1 1 d .
H13 H 0.2730 1.0703 0.1095 0.140 Uiso 1 1 calc R
C14 C 0.3804(6) 0.9150(5) 0.1674(2) 0.1051(16) Uani 1 1 d .
H14 H 0.3630 0.9392 0.2062 0.126 Uiso 1 1 calc R
C15 C 0.4644(5) 0.7934(5) 0.1678(2) 0.0898(14) Uani 1 1 d .
C16 C 0.4706(7) 0.8191(6) 0.3148(3) 0.1115(18) Uani 1 1 d .
C17 C 0.5534(10) 0.8999(9) 0.3123(4) 0.160(3) Uani 1 1 d .
H17 H 0.6490 0.8869 0.2967 0.191 Uiso 1 1 calc R
C18 C 0.485(2) 1.0039(11) 0.3350(6) 0.230(6) Uani 1 1 d .
H18 H 0.5344 1.0618 0.3334 0.276 Uiso 1 1 calc R
C19 C 0.3481(17) 1.0173(17) 0.3586(8) 0.227(7) Uani 1 1 d .
H19 H 0.3052 1.0839 0.3746 0.273 Uiso 1 1 calc R
C20 C 0.2729(14) 0.9391(12) 0.3600(5) 0.189(5) Uani 1 1 d .
H20 H 0.1780 0.9522 0.3764 0.227 Uiso 1 1 calc R
C21 C 0.3327(8) 0.8360(6) 0.3371(3) 0.1223(19) Uani 1 1 d .
H21 H 0.2784 0.7816 0.3374 0.147 Uiso 1 1 calc R
C22 C 0.6601(6) 0.5716(5) 0.3928(2) 0.1132(18) Uani 1 1 d .
C23 C 0.7743(8) 0.4743(7) 0.4130(3) 0.164(3) Uani 1 1 d .
H23 H 0.8246 0.4341 0.3828 0.197 Uiso 1 1 calc R
C24 C 0.8170(9) 0.4343(8) 0.4778(4) 0.190(4) Uani 1 1 d .
H24 H 0.8910 0.3642 0.4898 0.228 Uiso 1 1 calc R
C25 C 0.7590(7) 0.4897(6) 0.5246(2) 0.120(2) Uani 1 1 d .
C26 C 0.6465(8) 0.5916(7) 0.5032(3) 0.159(3) Uani 1 1 d .
H26 H 0.6027 0.6362 0.5326 0.191 Uiso 1 1 calc R
C27 C 0.5980(8) 0.6285(7) 0.4393(3) 0.158(3) Uani 1 1 d .
H27 H 0.5192 0.6954 0.4277 0.189 Uiso 1 1 calc R
C28 C 0.8063(6) 0.4489(6) 0.5929(2) 0.121(2) Uani 1 1 d .
C29 C 0.9544(7) 0.3762(6) 0.6099(3) 0.146(3) Uani 1 1 d .
H29 H 1.0196 0.3573 0.5773 0.175 Uiso 1 1 calc R
C30 C 0.9987(6) 0.3355(6) 0.6730(2) 0.125(2) Uani 1 1 d .
H30 H 1.0943 0.2889 0.6828 0.150 Uiso 1 1 calc R
C31 C 0.9043(6) 0.3617(5) 0.7241(2) 0.1065(17) Uani 1 1 d .
C32 C 0.7639(5) 0.4275(5) 0.7078(2) 0.1005(15) Uani 1 1 d .
H32 H 0.6979 0.4445 0.7405 0.121 Uiso 1 1 calc R
C33 C 0.7178(6) 0.4697(5) 0.6435(2) 0.1136(18) Uani 1 1 d .
H33 H 0.6211 0.5145 0.6346 0.136 Uiso 1 1 calc R
C34 C 0.9598(5) 0.3112(5) 0.7932(2) 0.0988(15) Uani 1 1 d .
C35 C 0.9297(5) 0.3719(5) 0.8388(2) 0.0970(15) Uani 1 1 d .
C36 C 1.0517(5) 0.1832(5) 0.8070(2) 0.0934(14) Uani 1 1 d .
C37 C 1.0049(7) 0.0978(7) 0.7863(3) 0.124(2) Uani 1 1 d .
H37 H 0.9143 0.1182 0.7652 0.149 Uiso 1 1 calc R
C38 C 1.0924(10) -0.0178(7) 0.7968(3) 0.144(2) Uani 1 1 d .
H38 H 1.0637 -0.0740 0.7807 0.173 Uiso 1 1 calc R
C39 C 1.2234(9) -0.0486(7) 0.8316(4) 0.143(2) Uani 1 1 d .
H39 H 1.2817 -0.1264 0.8402 0.172 Uiso 1 1 calc R
C40 C 1.2662(7) 0.0356(7) 0.8531(3) 0.123(2) Uani 1 1 d .
H40 H 1.3536 0.0149 0.8767 0.147 Uiso 1 1 calc R
C41 C 1.1820(6) 0.1490(6) 0.8405(2) 0.1053(16) Uani 1 1 d .
H41 H 1.2139 0.2054 0.8550 0.126 Uiso 1 1 calc R
C42 C 0.9632(5) 0.3152(4) 0.9084(2) 0.0925(14) Uani 1 1 d .
C43 C 0.9162(6) 0.2182(5) 0.9407(2) 0.1054(16) Uani 1 1 d .
H43 H 0.8680 0.1823 0.9175 0.127 Uiso 1 1 calc R
C44 C 0.9389(7) 0.1728(5) 1.0065(3) 0.1134(18) Uani 1 1 d .
H44 H 0.9020 0.1090 1.0274 0.136 Uiso 1 1 calc R
C45 C 1.0136(8) 0.2191(7) 1.0412(3) 0.129(2) Uani 1 1 d .
H45 H 1.0341 0.1842 1.0851 0.155 Uiso 1 1 calc R
C46 C 1.0584(7) 0.3163(7) 1.0119(3) 0.129(2) Uani 1 1 d .
H46 H 1.1084 0.3491 1.0361 0.154 Uiso 1 1 calc R
C47 C 1.0315(6) 0.3684(5) 0.9463(3) 0.1212(19) Uani 1 1 d .
H47 H 1.0583 0.4380 0.9273 0.145 Uiso 1 1 calc R
C48 C 0.8621(6) 0.5031(5) 0.8216(3) 0.1009(15) Uani 1 1 d .
C49 C 0.9230(7) 0.5828(6) 0.7810(3) 0.131(2) Uani 1 1 d .
H49 H 1.0108 0.5549 0.7609 0.157 Uiso 1 1 calc R
C50 C 0.8604(14) 0.7039(9) 0.7682(5) 0.179(4) Uani 1 1 d .
H50 H 0.9057 0.7557 0.7397 0.215 Uiso 1 1 calc R
C51 C 0.7333(14) 0.7469(9) 0.7970(6) 0.183(4) Uani 1 1 d .
H51 H 0.6899 0.8282 0.7876 0.220 Uiso 1 1 calc R
C52 C 0.6678(10) 0.6708(9) 0.8403(4) 0.166(3) Uani 1 1 d .
H52 H 0.5802 0.7002 0.8601 0.199 Uiso 1 1 calc R
C53 C 0.7334(8) 0.5499(6) 0.8540(3) 0.130(2) Uani 1 1 d .
H53 H 0.6921 0.4986 0.8850 0.156 Uiso 1 1 calc R

loop_
_atom_site_aniso_label
_atom_site_aniso_U_11
_atom_site_aniso_U_22
_atom_site_aniso_U_33
_atom_site_aniso_U_23
_atom_site_aniso_U_13
_atom_site_aniso_U_12
N1 0.096(3) 0.113(3) 0.063(2) -0.006(2) -0.0071(18) -0.014(2)
N2 0.089(3) 0.117(3) 0.071(2) 0.000(2) -0.0014(19) -0.005(2)
C1 0.094(3) 0.129(4) 0.064(3) -0.008(3) -0.003(2) -0.021(3)
C2 0.082(3) 0.112(4) 0.063(2) -0.004(2) -0.005(2) -0.025(3)
C3 0.094(3) 0.125(4) 0.071(3) 0.000(3) -0.007(2) -0.036(3)
C4 0.089(3) 0.113(4) 0.089(3) -0.018(3) -0.002(2) -0.032(3)
C5 0.121(4) 0.132(5) 0.110(4) -0.034(4) 0.006(3) -0.038(4)
C6 0.136(5) 0.172(7) 0.139(6) -0.036(6) 0.004(5) -0.062(5)
C7 0.139(6) 0.171(7) 0.140(6) -0.076(6) 0.013(5) -0.064(5)
C8 0.125(5) 0.184(7) 0.101(4) -0.032(4) -0.007(3) -0.071(5)
C9 0.107(4) 0.150(5) 0.069(3) -0.025(3) -0.011(2) -0.056(4)
C10 0.078(3) 0.132(4) 0.069(3) -0.006(3) -0.006(2) -0.042(3)
C11 0.102(4) 0.159(5) 0.065(3) -0.005(3) -0.014(2) -0.041(4)
C12 0.117(5) 0.176(6) 0.080(4) 0.024(4) -0.022(3) -0.046(4)
C13 0.111(4) 0.120(4) 0.099(4) 0.005(3) -0.033(3) -0.016(3)
C14 0.098(3) 0.122(4) 0.084(3) -0.012(3) -0.010(2) -0.019(3)
C15 0.085(3) 0.118(4) 0.062(2) -0.002(2) -0.012(2) -0.033(3)
C16 0.099(4) 0.137(5) 0.084(3) -0.016(3) -0.016(3) -0.013(4)
C17 0.174(7) 0.168(7) 0.143(6) -0.013(5) -0.043(5) -0.068(7)
C18 0.334(19) 0.157(9) 0.209(11) -0.056(8) -0.107(12) -0.049(12)
C19 0.179(13) 0.262(18) 0.219(13) -0.079(11) -0.034(10) 0.008(12)
C20 0.167(10) 0.233(13) 0.128(6) -0.052(7) -0.028(6) 0.029(8)
C21 0.129(5) 0.132(5) 0.097(4) -0.032(3) -0.005(3) -0.012(4)
C22 0.104(4) 0.145(5) 0.065(3) 0.001(3) 0.000(2) -0.012(3)
C23 0.160(6) 0.195(7) 0.072(3) -0.006(4) -0.021(3) 0.045(5)
C24 0.157(6) 0.230(9) 0.107(5) 0.034(5) -0.026(5) 0.014(6)
C25 0.115(4) 0.160(5) 0.059(3) -0.006(3) 0.000(3) -0.007(4)
C26 0.155(6) 0.203(7) 0.076(3) -0.013(4) -0.015(4) 0.014(5)
C27 0.145(5) 0.197(7) 0.077(4) -0.015(4) -0.021(3) 0.036(5)
C28 0.102(4) 0.159(5) 0.070(3) 0.012(3) -0.004(3) -0.016(4)
C29 0.112(4) 0.208(7) 0.075(3) 0.015(4) 0.002(3) -0.015(4)
C30 0.099(4) 0.174(5) 0.070(3) 0.001(3) -0.009(3) -0.006(4)
C31 0.097(4) 0.143(4) 0.069(3) 0.005(3) -0.012(2) -0.040(3)
C32 0.089(3) 0.133(4) 0.070(3) -0.007(3) -0.010(2) -0.027(3)
C33 0.087(3) 0.154(5) 0.076(3) 0.004(3) -0.011(2) -0.018(3)
C34 0.091(3) 0.124(4) 0.069(3) 0.010(3) -0.012(2) -0.034(3)
C35 0.084(3) 0.133(4) 0.073(3) -0.006(3) -0.001(2) -0.044(3)
C36 0.092(3) 0.123(4) 0.061(2) -0.007(2) -0.008(2) -0.034(3)
C37 0.114(4) 0.168(6) 0.086(3) -0.007(4) -0.015(3) -0.047(4)
C38 0.162(7) 0.141(6) 0.130(5) -0.021(4) -0.019(5) -0.049(5)
C39 0.124(6) 0.142(6) 0.144(6) -0.016(5) 0.009(5) -0.020(5)
C40 0.104(4) 0.140(6) 0.102(4) 0.004(4) 0.000(3) -0.023(4)
C41 0.095(3) 0.131(5) 0.080(3) 0.000(3) -0.006(3) -0.032(3)
C42 0.092(3) 0.106(3) 0.072(3) 0.000(2) -0.010(2) -0.029(3)
C43 0.109(4) 0.118(4) 0.083(3) -0.008(3) 0.000(3) -0.033(3)
C44 0.118(4) 0.129(5) 0.076(3) -0.004(3) 0.001(3) -0.021(3)
C45 0.133(5) 0.142(6) 0.073(3) -0.005(4) -0.007(3) 0.013(4)
C46 0.120(5) 0.159(6) 0.102(4) -0.039(4) -0.031(3) -0.014(4)
C47 0.123(4) 0.142(5) 0.093(4) 0.000(3) -0.036(3) -0.043(4)
C48 0.096(4) 0.110(4) 0.087(3) -0.004(3) -0.020(3) -0.024(3)
C49 0.134(5) 0.117(5) 0.123(5) 0.022(4) -0.020(4) -0.043(4)
C50 0.231(11) 0.137(8) 0.162(8) 0.026(6) -0.046(7) -0.082(7)
C51 0.202(10) 0.127(7) 0.183(9) -0.007(6) -0.043(8) 0.002(7)
C52 0.157(7) 0.158(7) 0.147(6) 0.000(5) -0.040(5) -0.008(6)
C53 0.140(5) 0.127(5) 0.109(4) 0.000(4) -0.026(4) -0.033(4)

loop_
_atom_type_symbol
_atom_type_description
_atom_type_scat_dispersion_real
_atom_type_scat_dispersion_imag
_atom_type_scat_source
C C 0.0181 0.0091 'International Tables Vol C Tables 4.2.6.8 and 6.1.1.4'
H H 0.0000 0.0000 'International Tables Vol C Tables 4.2.6.8 and 6.1.1.4'
N N 0.0311 0.0180 'International Tables Vol C Tables 4.2.6.8 and 6.1.1.4'

loop_
_geom_angle_atom_site_label_1
_geom_angle_atom_site_label_2
_geom_angle_atom_site_label_3
_geom_angle
C1 N1 C2 108.2(4)
C1 N1 C16 126.7(4)
C2 N1 C16 125.1(4)
C1 N2 C3 106.7(4)
N2 C1 N1 110.9(4)
N2 C1 C22 121.2(5)
N1 C1 C22 127.8(5)
C3 C2 N1 104.0(4)
C3 C2 C15 122.5(5)
N1 C2 C15 133.4(5)
C2 C3 N2 110.3(5)
C2 C3 C4 122.7(4)
N2 C3 C4 127.0(5)
C5 C4 C9 121.7(6)
C5 C4 C3 123.1(5)
C9 C4 C3 115.1(5)
C4 C5 C6 122.1(7)
C4 C5 H5 119.0
C6 C5 H5 119.0
C7 C6 C5 117.2(8)
C7 C6 H6 121.4
C5 C6 H6 121.4
C8 C7 C6 122.0(7)
C8 C7 H7 119.0
C6 C7 H7 119.0
C7 C8 C9 123.5(7)
C7 C8 H8 118.2
C9 C8 H8 118.2
C4 C9 C8 113.3(6)
C4 C9 C10 121.3(5)
C8 C9 C10 125.3(5)
C15 C10 C11 117.9(6)
C15 C10 C9 120.0(4)
C11 C10 C9 122.1(5)
C12 C11 C10 123.9(6)
C12 C11 H11 118.1
C10 C11 H11 118.1
C11 C12 C13 120.3(5)
C11 C12 H12 119.9
C13 C12 H12 119.9
C14 C13 C12 119.5(6)
C14 C13 H13 120.2
C12 C13 H13 120.2
C13 C14 C15 120.0(5)
C13 C14 H14 120.0
C15 C14 H14 120.0
C10 C15 C2 118.2(5)
C10 C15 C14 118.4(4)
C2 C15 C14 123.3(5)
C21 C16 C17 122.6(8)
C21 C16 N1 119.6(7)
C17 C16 N1 117.7(7)
C16 C17 C18 116.8(10)
C16 C17 H17 121.6
C18 C17 H17 121.6
C19 C18 C17 119.5(15)
C19 C18 H18 120.3
C17 C18 H18 120.3
C20 C19 C18 122(2)
C20 C19 H19 119.0
C18 C19 H19 119.0
C19 C20 C21 121.5(15)
C19 C20 H20 119.3
C21 C20 H20 119.3
C16 C21 C20 117.6(9)
C16 C21 H21 121.2
C20 C21 H21 121.2
C27 C22 C23 115.7(5)
C27 C22 C1 126.2(5)
C23 C22 C1 118.1(5)
C22 C23 C24 120.9(7)
C22 C23 H23 119.6
C24 C23 H23 119.6
C25 C24 C23 124.6(7)
C25 C24 H24 117.7
C23 C24 H24 117.7
C24 C25 C26 114.2(5)
C24 C25 C28 124.6(6)
C26 C25 C28 121.2(6)
C27 C26 C25 121.6(7)
C27 C26 H26 119.2
C25 C26 H26 119.2
C22 C27 C26 122.9(6)
C22 C27 H27 118.5
C26 C27 H27 118.5
C33 C28 C29 115.7(5)
C33 C28 C25 124.3(5)
C29 C28 C25 119.8(5)
C30 C29 C28 120.5(5)
C30 C29 H29 119.7
C28 C29 H29 119.7
C29 C30 C31 121.9(5)
C29 C30 H30 119.0
C31 C30 H30 119.0
C32 C31 C30 117.2(4)
C32 C31 C34 123.6(5)
C30 C31 C34 119.1(5)
C31 C32 C33 121.2(5)
C31 C32 H32 119.4
C33 C32 H32 119.4
C28 C33 C32 123.3(5)
C28 C33 H33 118.3
C32 C33 H33 118.3
C35 C34 C31 123.2(5)
C35 C34 C36 122.3(4)
C31 C34 C36 114.4(5)
C34 C35 C42 122.3(5)
C34 C35 C48 120.9(4)
C42 C35 C48 116.7(5)
C41 C36 C37 118.3(6)
C41 C36 C34 120.8(5)
C37 C36 C34 120.8(5)
C38 C37 C36 120.4(6)
C38 C37 H37 119.8
C36 C37 H37 119.8
C37 C38 C39 119.1(7)
C37 C38 H38 120.4
C39 C38 H38 120.4
C40 C39 C38 119.8(7)
C40 C39 H39 120.1
C38 C39 H39 120.1
C41 C40 C39 120.3(6)
C41 C40 H40 119.8
C39 C40 H40 119.8
C40 C41 C36 121.9(6)
C40 C41 H41 119.0
C36 C41 H41 119.0
C43 C42 C47 116.9(5)
C43 C42 C35 122.5(5)
C47 C42 C35 120.2(5)
C42 C43 C44 121.3(6)
C42 C43 H43 119.3
C44 C43 H43 119.3
C45 C44 C43 121.1(6)
C45 C44 H44 119.5
C43 C44 H44 119.5
C44 C45 C46 119.5(6)
C44 C45 H45 120.3
C46 C45 H45 120.3
C45 C46 C47 121.2(6)
C45 C46 H46 119.4
C47 C46 H46 119.4
C46 C47 C42 119.7(6)
C46 C47 H47 120.2
C42 C47 H47 120.2
C49 C48 C53 116.5(6)
C49 C48 C35 124.3(6)
C53 C48 C35 118.9(5)
C48 C49 C50 122.9(8)
C48 C49 H49 118.6
C50 C49 H49 118.6
C51 C50 C49 119.8(9)
C51 C50 H50 120.1
C49 C50 H50 120.1
C50 C51 C52 120.2(9)
C50 C51 H51 119.9
C52 C51 H51 119.9
C51 C52 C53 119.4(9)
C51 C52 H52 120.3
C53 C52 H52 120.3
C52 C53 C48 120.9(7)
C52 C53 H53 119.5
C48 C53 H53 119.5

loop_
_geom_bond_atom_site_label_1
_geom_bond_atom_site_label_2
_geom_bond_distance
N1 C1 1.367(6)
N1 C2 1.396(6)
N1 C16 1.460(7)
N2 C1 1.293(6)
N2 C3 1.392(5)
C1 C22 1.471(7)
C2 C3 1.372(7)
C2 C15 1.410(6)
C3 C4 1.441(7)
C4 C5 1.352(7)
C4 C9 1.437(7)
C5 C6 1.398(9)
C5 H5 0.9300
C6 C7 1.379(9)
C6 H6 0.9300
C7 C8 1.324(9)
C7 H7 0.9300
C8 C9 1.437(8)
C8 H8 0.9300
C9 C10 1.463(7)
C10 C15 1.396(7)
C10 C11 1.412(7)
C11 C12 1.314(8)
C11 H11 0.9300
C12 C13 1.414(9)
C12 H12 0.9300
C13 C14 1.371(7)
C13 H13 0.9300
C14 C15 1.464(7)
C14 H14 0.9300
C16 C21 1.341(8)
C16 C17 1.389(9)
C17 C18 1.430(13)
C17 H17 0.9300
C18 C19 1.340(19)
C18 H18 0.9300
C19 C20 1.314(17)
C19 H19 0.9300
C20 C21 1.408(12)
C20 H20 0.9300
C21 H21 0.9300
C22 C27 1.356(8)
C22 C23 1.358(7)
C23 C24 1.385(9)
C23 H23 0.9300
C24 C25 1.339(10)
C24 H24 0.9300
C25 C26 1.386(8)
C25 C28 1.463(7)
C26 C27 1.380(8)
C26 H26 0.9300
C27 H27 0.9300
C28 C33 1.355(7)
C28 C29 1.447(8)
C29 C30 1.353(7)
C29 H29 0.9300
C30 C31 1.407(7)
C30 H30 0.9300
C31 C32 1.362(6)
C31 C34 1.506(6)
C32 C33 1.382(6)
C32 H32 0.9300
C33 H33 0.9300
C34 C35 1.324(7)
C34 C36 1.518(7)
C35 C42 1.479(6)
C35 C48 1.496(7)
C36 C41 1.366(7)
C36 C37 1.387(8)
C37 C38 1.385(9)
C37 H37 0.9300
C38 C39 1.388(10)
C38 H38 0.9300
C39 C40 1.363(9)
C39 H39 0.9300
C40 C41 1.353(8)
C40 H40 0.9300
C41 H41 0.9300
C42 C43 1.370(7)
C42 C47 1.411(7)
C43 C44 1.374(7)
C43 H43 0.9300
C44 C45 1.345(9)
C44 H44 0.9300
C45 C46 1.345(9)
C45 H45 0.9300
C46 C47 1.384(8)
C46 H46 0.9300
C47 H47 0.9300
C48 C49 1.351(8)
C48 C53 1.413(8)
C49 C50 1.382(11)
C49 H49 0.9300
C50 C51 1.351(12)
C50 H50 0.9300
C51 C52 1.374(13)
C51 H51 0.9300
C52 C53 1.384(10)
C52 H52 0.9300
C53 H53 0.9300

loop_
_geom_torsion_atom_site_label_1
_geom_torsion_atom_site_label_2
_geom_torsion_atom_site_label_3
_geom_torsion_atom_site_label_4
_geom_torsion
C3 N2 C1 N1 -1.5(6)
C3 N2 C1 C22 -178.2(5)
C2 N1 C1 N2 1.3(6)
C16 N1 C1 N2 -178.3(5)
C2 N1 C1 C22 177.8(5)
C16 N1 C1 C22 -1.8(9)
C1 N1 C2 C3 -0.5(5)
C16 N1 C2 C3 179.1(5)
C1 N1 C2 C15 -177.0(5)
C16 N1 C2 C15 2.6(8)
N1 C2 C3 N2 -0.4(5)
C15 C2 C3 N2 176.6(4)
N1 C2 C3 C4 -177.6(4)
C15 C2 C3 C4 -0.7(7)
C1 N2 C3 C2 1.2(6)
C1 N2 C3 C4 178.3(5)
C2 C3 C4 C5 -177.6(5)
N2 C3 C4 C5 5.6(8)
C2 C3 C4 C9 0.2(7)
N2 C3 C4 C9 -176.6(5)
C9 C4 C5 C6 1.4(9)
C3 C4 C5 C6 179.1(5)
C4 C5 C6 C7 -1.2(9)
C5 C6 C7 C8 3.3(10)
C6 C7 C8 C9 -5.5(11)
C5 C4 C9 C8 -3.1(7)
C3 C4 C9 C8 179.1(4)
C5 C4 C9 C10 -179.5(5)
C3 C4 C9 C10 2.6(7)
C7 C8 C9 C4 5.2(9)
C7 C8 C9 C10 -178.5(6)
C4 C9 C10 C15 -5.1(7)
C8 C9 C10 C15 178.9(5)
C4 C9 C10 C11 177.5(5)
C8 C9 C10 C11 1.5(8)
C15 C10 C11 C12 1.5(8)
C9 C10 C11 C12 179.0(6)
C10 C11 C12 C13 -2.6(10)
C11 C12 C13 C14 2.1(9)
C12 C13 C14 C15 -0.7(8)
C11 C10 C15 C2 -178.0(4)
C9 C10 C15 C2 4.5(7)
C11 C10 C15 C14 0.0(7)
C9 C10 C15 C14 -177.5(4)
C3 C2 C15 C10 -1.8(7)
N1 C2 C15 C10 174.2(5)
C3 C2 C15 C14 -179.7(5)
N1 C2 C15 C14 -3.7(8)
C13 C14 C15 C10 -0.4(7)
C13 C14 C15 C2 177.5(5)
C1 N1 C16 C21 -91.2(6)
C2 N1 C16 C21 89.3(6)
C1 N1 C16 C17 91.3(7)
C2 N1 C16 C17 -88.2(6)
C21 C16 C17 C18 0.1(10)
N1 C16 C17 C18 177.5(6)
C16 C17 C18 C19 1.7(15)
C17 C18 C19 C20 -2(2)
C18 C19 C20 C21 1(2)
C17 C16 C21 C20 -1.4(9)
N1 C16 C21 C20 -178.8(5)
C19 C20 C21 C16 1.1(14)
N2 C1 C22 C27 -166.0(7)
N1 C1 C22 C27 17.9(10)
N2 C1 C22 C23 15.3(9)
N1 C1 C22 C23 -160.8(6)
C27 C22 C23 C24 3.3(12)
C1 C22 C23 C24 -177.8(8)
C22 C23 C24 C25 -4.6(15)
C23 C24 C25 C26 1.8(14)
C23 C24 C25 C28 -178.6(7)
C24 C25 C26 C27 1.8(12)
C28 C25 C26 C27 -177.8(7)
C23 C22 C27 C26 0.2(12)
C1 C22 C27 C26 -178.5(7)
C25 C26 C27 C22 -2.9(13)
C24 C25 C28 C33 -151.1(8)
C26 C25 C28 C33 28.5(11)
C24 C25 C28 C29 25.6(12)
C26 C25 C28 C29 -154.8(7)
C33 C28 C29 C30 -1.5(10)
C25 C28 C29 C30 -178.5(7)
C28 C29 C30 C31 -0.1(11)
C29 C30 C31 C32 1.7(10)
C29 C30 C31 C34 178.6(6)
C30 C31 C32 C33 -1.8(9)
C34 C31 C32 C33 -178.6(5)
C29 C28 C33 C32 1.4(10)
C25 C28 C33 C32 178.3(6)
C31 C32 C33 C28 0.3(9)
C32 C31 C34 C35 -43.5(8)
C30 C31 C34 C35 139.9(6)
C32 C31 C34 C36 135.6(6)
C30 C31 C34 C36 -41.1(7)
C31 C34 C35 C42 169.3(4)
C36 C34 C35 C42 -9.7(7)
C31 C34 C35 C48 -11.9(7)
C36 C34 C35 C48 169.1(4)
C35 C34 C36 C41 -47.5(7)
C31 C34 C36 C41 133.4(5)
C35 C34 C36 C37 132.0(5)
C31 C34 C36 C37 -47.1(6)
C41 C36 C37 C38 -3.1(8)
C34 C36 C37 C38 177.4(5)
C36 C37 C38 C39 3.7(10)
C37 C38 C39 C40 -2.0(11)
C38 C39 C40 C41 -0.3(10)
C39 C40 C41 C36 1.0(9)
C37 C36 C41 C40 0.7(7)
C34 C36 C41 C40 -179.8(5)
C34 C35 C42 C43 -53.3(7)
C48 C35 C42 C43 127.9(5)
C34 C35 C42 C47 134.0(6)
C48 C35 C42 C47 -44.8(7)
C47 C42 C43 C44 -2.0(8)
C35 C42 C43 C44 -174.9(5)
C42 C43 C44 C45 -2.8(9)
C43 C44 C45 C46 4.5(9)
C44 C45 C46 C47 -1.2(10)
C45 C46 C47 C42 -3.6(9)
C43 C42 C47 C46 5.0(8)
C35 C42 C47 C46 178.1(5)
C34 C35 C48 C49 -58.8(8)
C42 C35 C48 C49 120.1(6)
C34 C35 C48 C53 127.7(6)
C42 C35 C48 C53 -53.5(6)
C53 C48 C49 C50 -3.6(10)
C35 C48 C49 C50 -177.3(6)
C48 C49 C50 C51 0.4(13)
C49 C50 C51 C52 1.5(16)
C50 C51 C52 C53 0.1(15)
C51 C52 C53 C48 -3.5(12)
C49 C48 C53 C52 5.2(9)
C35 C48 C53 C52 179.2(6)

loop_
_platon_squeeze_void_nr
_platon_squeeze_void_average_x
_platon_squeeze_void_average_y
_platon_squeeze_void_average_z
_platon_squeeze_void_volume
_platon_squeeze_void_count_electrons
_platon_squeeze_void_content
1 -0.029 0.000 0.500 473 37 ' '

_cod_duplicate_entry 7115430
